data_1528164
loop_
_publ_author_name
'Vielhaber, E.'
'Hoppe, R.'

_publ_section_title
;
 Ueber Oxocadmate: K2 Cd2 O3
;
_journal_name_full 'Zeitschrift fuer Anorganische und Allgemeine Chemie'
_journal_page_first 270
_journal_page_last 280
_journal_volume 382
_journal_year 1971
_chemical_formula_sum 'Cd2 K2 O3'
_chemical_name_systematic 'K2 Cd2 O3'
_space_group_IT_number 14
_symmetry_space_group_name_Hall '-P 2ybc'
_symmetry_space_group_name_H-M 'P 1 21/c 1'
_cell_angle_alpha 90
_cell_angle_beta 116
_cell_angle_gamma 90
_cell_formula_units_Z 2
_cell_length_a 6.417
_cell_length_b 6.723
_cell_length_c 6.586
_cell_volume 255.374
_citation_journal_id_ASTM ZAACAB
_cod_data_source_file Vielhaber_ZAACAB_1971_1919.cif
_cod_data_source_block Cd2K2O3
_cod_original_cell_volume 255.3742
_cod_database_code 1528164

loop_
_symmetry_equiv_pos_as_xyz
x,y,z
-x,y+1/2,-z+1/2
-x,-y,-z
x,-y-1/2,z-1/2

loop_
_atom_site_label
_atom_site_type_symbol
_atom_site_fract_x
_atom_site_fract_y
_atom_site_fract_z
_atom_site_occupancy
_atom_site_U_iso_or_equiv
Cd1 Cd+2 0.33 0.1243 0.0676 1 0.0
O1 O-2 0.3984 0.3856 0.2673 1 0.0
K1 K+1 0.1809 0.8502 0.4224 1 0.0
O2 O-2 0 0 0 1 0.0
